data_4332178
loop_
_publ_author_name
'Chen, Lan'
'Bu, Xianhui'

_publ_section_title
;
 (3,4)-Connected Zincophosphites as Structural Analogues of Zinc Hydrogen
 Phosphate
;
_journal_issue 12
_journal_name_full 'Inorganic Chemistry'
_journal_page_first 4654
_journal_page_last 4660
_journal_paper_doi 10.1021/ic060059s
_journal_volume 45
_journal_year 2006
_chemical_formula_sum 'C8 H28 N2 O12 P4 Zn3'
_chemical_formula_weight 664.31
_chemical_name_systematic
; 
 ? 
;
_space_group_IT_number 70
_symmetry_space_group_name_Hall '-F 2uv 2vw'
_symmetry_space_group_name_H-M 'F d d d :2'
_atom_sites_solution_hydrogens geom
_atom_sites_solution_primary direct
_atom_sites_solution_secondary difmap
_audit_creation_method SHELXL-97
_cell_angle_alpha 90.00
_cell_angle_beta 90.00
_cell_angle_gamma 90.00
_cell_formula_units_Z 8
_cell_length_a 9.0606(6)
_cell_length_b 15.7587(8)
_cell_length_c 32.0453(16)
_cell_measurement_temperature 273(2)
_cell_volume 4575.5(4)
_computing_structure_refinement 'SHELXL-97 (Sheldrick, 1997)'
_computing_structure_solution 'SHELXS-97 (Sheldrick, 1990)'
_diffrn_ambient_temperature 273(2)
_diffrn_measured_fraction_theta_full 1.000
_diffrn_measured_fraction_theta_max 1.000
_diffrn_radiation_monochromator graphite
_diffrn_radiation_source 'fine-focus sealed tube'
_diffrn_radiation_type MoK\a
_diffrn_radiation_wavelength 0.71073
_diffrn_reflns_av_R_equivalents 0.0572
_diffrn_reflns_av_sigmaI/netI 0.0361
_diffrn_reflns_limit_h_max 10
_diffrn_reflns_limit_h_min -9
_diffrn_reflns_limit_k_max 18
_diffrn_reflns_limit_k_min -17
_diffrn_reflns_limit_l_max 36
_diffrn_reflns_limit_l_min -38
_diffrn_reflns_number 8339
_diffrn_reflns_theta_full 24.95
_diffrn_reflns_theta_max 24.95
_diffrn_reflns_theta_min 2.54
_exptl_absorpt_coefficient_mu 3.455
_exptl_crystal_density_diffrn 1.929
_exptl_crystal_density_method 'not measured'
_exptl_crystal_F_000 2688
_refine_diff_density_max 0.880
_refine_diff_density_min -0.476
_refine_diff_density_rms 0.104
_refine_ls_extinction_coef 0.00000(6)
_refine_ls_extinction_expression Fc^*^=kFc[1+0.001xFc^2^\l^3^/sin(2\q)]^-1/4^
_refine_ls_extinction_method SHELXL
_refine_ls_goodness_of_fit_ref 1.068
_refine_ls_hydrogen_treatment mixed
_refine_ls_matrix_type full
_refine_ls_number_parameters 72
_refine_ls_number_reflns 1014
_refine_ls_number_restraints 0
_refine_ls_restrained_S_all 1.068
_refine_ls_R_factor_all 0.0458
_refine_ls_R_factor_gt 0.0359
_refine_ls_shift/su_max 2.013
_refine_ls_shift/su_mean 0.029
_refine_ls_structure_factor_coef Fsqd
_refine_ls_weighting_details 'calc w=1/[\s^2^(Fo^2^)+(0.0644P)^2^+0.0000P] where P=(Fo^2^+2Fc^2^)/3'
_refine_ls_weighting_scheme calc
_refine_ls_wR_factor_gt 0.1052
_refine_ls_wR_factor_ref 0.1074
_reflns_number_gt 750
_reflns_number_total 1014
_reflns_threshold_expression >2sigma(I)
_cod_data_source_file ic060059ssup1.cif
_cod_data_source_block datam
_cod_database_code 4332178

loop_
_symmetry_equiv_pos_as_xyz
'x, y, z'
'-x+3/4, -y+3/4, z'
'-x+3/4, y, -z+3/4'
'x, -y+3/4, -z+3/4'
'x, y+1/2, z+1/2'
'-x+3/4, -y+5/4, z+1/2'
'-x+3/4, y+1/2, -z+5/4'
'x, -y+5/4, -z+5/4'
'x+1/2, y, z+1/2'
'-x+5/4, -y+3/4, z+1/2'
'-x+5/4, y, -z+5/4'
'x+1/2, -y+3/4, -z+5/4'
'x+1/2, y+1/2, z'
'-x+5/4, -y+5/4, z'
'-x+5/4, y+1/2, -z+3/4'
'x+1/2, -y+5/4, -z+3/4'
'-x, -y, -z'
'x-3/4, y-3/4, -z'
'x-3/4, -y, z-3/4'
'-x, y-3/4, z-3/4'
'-x, -y+1/2, -z+1/2'
'x-3/4, y-1/4, -z+1/2'
'x-3/4, -y+1/2, z-1/4'
'-x, y-1/4, z-1/4'
'-x+1/2, -y, -z+1/2'
'x-1/4, y-3/4, -z+1/2'
'x-1/4, -y, z-1/4'
'-x+1/2, y-3/4, z-1/4'
'-x+1/2, -y+1/2, -z'
'x-1/4, y-1/4, -z'
'x-1/4, -y+1/2, z-3/4'
'-x+1/2, y-1/4, z-3/4'

loop_
_atom_site_label
_atom_site_type_symbol
_atom_site_fract_x
_atom_site_fract_y
_atom_site_fract_z
_atom_site_U_iso_or_equiv
_atom_site_adp_type
_atom_site_occupancy
_atom_site_symmetry_multiplicity
_atom_site_calc_flag
_atom_site_refinement_flags
Zn1 Zn 0.3750 0.3750 0.01083(2) 0.0289(3) Uani 1 2 d S
Zn2 Zn 0.1250 0.1250 0.1250 0.0323(4) Uani 1 4 d S
P1 P 0.35520(14) 0.19437(7) 0.05804(3) 0.0294(4) Uani 1 1 d .
O1 O 0.4187(4) 0.2788(2) 0.04664(10) 0.0491(10) Uani 1 1 d .
O2 O 0.1975(4) 0.3570(2) -0.02155(10) 0.0427(9) Uani 1 1 d .
O3 O 0.2432(5) 0.2015(3) 0.09249(11) 0.0640(12) Uani 1 1 d .
N1 N 0.3750 0.3750 0.18303(18) 0.0391(14) Uani 1 2 d S
C1 C 0.2517(17) 0.3943(16) 0.1608(5) 0.331(13) Uani 1 1 d .
H1A H 0.2789 0.4260 0.1364 0.496 Uiso 1 1 calc R
H1B H 0.1863 0.4277 0.1777 0.496 Uiso 1 1 calc R
H1C H 0.2030 0.3429 0.1525 0.496 Uiso 1 1 calc R
C2 C 0.3945(17) 0.4428(9) 0.2098(4) 0.295(11) Uani 1 1 d .
H2A H 0.4971 0.4577 0.2108 0.442 Uiso 1 1 calc R
H2B H 0.3615 0.4273 0.2373 0.442 Uiso 1 1 calc R
H2C H 0.3383 0.4904 0.2000 0.442 Uiso 1 1 calc R
H3 H 0.4745 0.1522 0.0719 0.050(14) Uiso 1 1 d R

loop_
_atom_site_aniso_label
_atom_site_aniso_U_11
_atom_site_aniso_U_22
_atom_site_aniso_U_33
_atom_site_aniso_U_23
_atom_site_aniso_U_13
_atom_site_aniso_U_12
Zn1 0.0378(5) 0.0259(5) 0.0229(4) 0.000 0.000 -0.0103(3)
Zn2 0.0399(7) 0.0367(7) 0.0204(6) 0.000 0.000 0.000
P1 0.0363(7) 0.0265(7) 0.0253(6) 0.0050(5) -0.0044(6) -0.0065(6)
O1 0.059(2) 0.039(2) 0.049(2) 0.0185(18) -0.0150(18) -0.0235(19)
O2 0.041(2) 0.049(2) 0.0379(19) -0.0103(16) -0.0080(16) -0.0099(17)
O3 0.079(3) 0.060(3) 0.053(2) -0.015(2) 0.033(2) -0.029(2)
N1 0.045(4) 0.036(3) 0.036(3) 0.000 0.000 -0.007(3)
C1 0.191(16) 0.54(4) 0.257(18) -0.07(2) -0.159(15) 0.122(19)
C2 0.45(3) 0.132(10) 0.306(17) -0.120(12) -0.20(2) 0.020(14)

loop_
_atom_type_symbol
_atom_type_description
_atom_type_scat_dispersion_real
_atom_type_scat_dispersion_imag
_atom_type_scat_source
C C 0.0033 0.0016 'International Tables Vol C Tables 4.2.6.8 and 6.1.1.4'
H H 0.0000 0.0000 'International Tables Vol C Tables 4.2.6.8 and 6.1.1.4'
N N 0.0061 0.0033 'International Tables Vol C Tables 4.2.6.8 and 6.1.1.4'
O O 0.0106 0.0060 'International Tables Vol C Tables 4.2.6.8 and 6.1.1.4'
P P 0.1023 0.0942 'International Tables Vol C Tables 4.2.6.8 and 6.1.1.4'
Zn Zn 0.2839 1.4301 'International Tables Vol C Tables 4.2.6.8 and 6.1.1.4'

loop_
_geom_angle_atom_site_label_1
_geom_angle_atom_site_label_2
_geom_angle_atom_site_label_3
_geom_angle
_geom_angle_site_symmetry_1
_geom_angle_site_symmetry_3
O2 Zn1 O2 115.1(2) . 2
O2 Zn1 O1 111.85(14) . .
O2 Zn1 O1 105.16(14) 2 .
O2 Zn1 O1 105.16(14) . 2
O2 Zn1 O1 111.85(14) 2 2
O1 Zn1 O1 107.6(2) . 2
O3 Zn2 O3 114.3(2) . 14_445
O3 Zn2 O3 102.2(2) . 11_454
O3 Zn2 O3 112.2(3) 14_445 11_454
O3 Zn2 O3 112.2(3) . 8_544
O3 Zn2 O3 102.2(2) 14_445 8_544
O3 Zn2 O3 114.3(2) 11_454 8_544
O1 P1 O2 114.35(19) . 29
O1 P1 O3 111.9(2) . .
O2 P1 O3 113.5(2) 29 .
O1 P1 H3 102.2 . .
O2 P1 H3 104.3 29 .
O3 P1 H3 109.7 . .
P1 O1 Zn1 139.5(2) . .
P1 O2 Zn1 139.6(2) 29 .
P1 O3 Zn2 136.7(3) . .
C1 N1 C1 116.7(16) . 2
C1 N1 C2 113.2(11) . 2
C1 N1 C2 104.9(10) 2 2
C1 N1 C2 104.9(10) . .
C1 N1 C2 113.2(11) 2 .
C2 N1 C2 103.2(13) 2 .
N1 C1 H1A 109.5 . .
N1 C1 H1B 109.5 . .
H1A C1 H1B 109.5 . .
N1 C1 H1C 109.5 . .
H1A C1 H1C 109.5 . .
H1B C1 H1C 109.5 . .
N1 C2 H2A 109.5 . .
N1 C2 H2B 109.5 . .
H2A C2 H2B 109.5 . .
N1 C2 H2C 109.5 . .
H2A C2 H2C 109.5 . .
H2B C2 H2C 109.5 . .

loop_
_geom_bond_atom_site_label_1
_geom_bond_atom_site_label_2
_geom_bond_distance
_geom_bond_site_symmetry_2
Zn1 O2 1.935(3) .
Zn1 O2 1.935(3) 2
Zn1 O1 1.942(3) .
Zn1 O1 1.942(3) 2
Zn2 O3 1.920(4) .
Zn2 O3 1.920(3) 14_445
Zn2 O3 1.920(3) 11_454
Zn2 O3 1.920(3) 8_544
P1 O1 1.495(3) .
P1 O2 1.500(3) 29
P1 O3 1.503(4) .
P1 H3 1.3440 .
O2 P1 1.500(3) 29
N1 C1 1.360(11) .
N1 C1 1.360(11) 2
N1 C2 1.382(12) 2
N1 C2 1.382(12) .
C1 H1A 0.9600 .
C1 H1B 0.9600 .
C1 H1C 0.9600 .
C2 H2A 0.9600 .
C2 H2B 0.9600 .
C2 H2C 0.9600 .
